data_4111144
loop_
_publ_author_name
'Yosra M. Badiei'
'Ammani Krishnaswamy'
'Marie M. Melzer'
'Timothy H. Warren'

_publ_contact_author 'Timothy H. Warren'
_publ_contact_author_email thw@georgetown.edu
_publ_section_title
;
 Transient Terminal Cu-Nitrene Intermediates from Discrete Dicopper
 Nitrenes
;
_journal_name_full 'Journal of the American Chemical Society'
_journal_page_first 15056
_journal_page_last 15057
_journal_paper_doi 10.1021/ja065299l
_journal_volume 128
_journal_year 2006
_chemical_formula_sum 'C28 H38 Cu N3'
_chemical_formula_weight 480.15
_chemical_name_common '[Me3NN]Cu(CNBut)'
_chemical_name_systematic
; 
 ? 
;
_space_group_IT_number 61
_symmetry_cell_setting orthorhombic
_symmetry_space_group_name_Hall '-P 2ac 2ab'
_symmetry_space_group_name_H-M 'P b c a'
_atom_sites_solution_hydrogens geom
_atom_sites_solution_primary direct
_atom_sites_solution_secondary difmap
_audit_creation_method SHELXL-97
_cell_angle_alpha 90.00
_cell_angle_beta 90.00
_cell_angle_gamma 90.00
_cell_formula_units_Z 8
_cell_length_a 15.2330(16)
_cell_length_b 13.7399(14)
_cell_length_c 25.621(3)
_cell_measurement_reflns_used 6974
_cell_measurement_temperature 173(2)
_cell_measurement_theta_max 28.296
_cell_measurement_theta_min 2.385
_cell_volume 5362.5(10)
_computing_cell_refinement 'Bruker SMART'
_computing_data_collection 'Bruker SMART'
_computing_data_reduction 'Bruker SMART'
_computing_molecular_graphics 'ORTEP-3 for Windows; Ferrugia L J (1997), J. Appl. Cryst. 30, 565'
_computing_publication_material 'Bruker SHELXTL'
_computing_structure_refinement 'SHELXL-97 (Sheldrick, 1997)'
_computing_structure_solution 'SHELXS-97 (Sheldrick, 1990)'
_diffrn_ambient_temperature 173(2)
_diffrn_measured_fraction_theta_full 0.997
_diffrn_measured_fraction_theta_max 0.997
_diffrn_radiation_monochromator graphite
_diffrn_radiation_source 'fine-focus sealed tube'
_diffrn_radiation_type MoK\a
_diffrn_radiation_wavelength 0.71073
_diffrn_reflns_av_R_equivalents 0.0407
_diffrn_reflns_av_sigmaI/netI 0.0235
_diffrn_reflns_limit_h_max 19
_diffrn_reflns_limit_h_min -18
_diffrn_reflns_limit_k_max 17
_diffrn_reflns_limit_k_min -17
_diffrn_reflns_limit_l_max 32
_diffrn_reflns_limit_l_min -32
_diffrn_reflns_number 40159
_diffrn_reflns_theta_full 27.00
_diffrn_reflns_theta_max 27.00
_diffrn_reflns_theta_min 2.08
_exptl_absorpt_coefficient_mu 0.833
_exptl_absorpt_correction_T_max 1.000
_exptl_absorpt_correction_T_min 0.832
_exptl_absorpt_correction_type multi-scan
_exptl_absorpt_process_details 'SADABS based on Blessing's method; Blessing, Acta Cryst. (1995) A51 33-38'
_exptl_crystal_colour colorless
_exptl_crystal_density_diffrn 1.189
_exptl_crystal_description prism
_exptl_crystal_F_000 2048
_exptl_crystal_size_max 0.56
_exptl_crystal_size_mid 0.55
_exptl_crystal_size_min 0.24
_refine_diff_density_max 0.320
_refine_diff_density_min -0.493
_refine_diff_density_rms 0.050
_refine_ls_extinction_method none
_refine_ls_goodness_of_fit_ref 1.093
_refine_ls_hydrogen_treatment constr
_refine_ls_matrix_type full
_refine_ls_number_parameters 300
_refine_ls_number_reflns 5832
_refine_ls_number_restraints 0
_refine_ls_restrained_S_all 1.093
_refine_ls_R_factor_all 0.0502
_refine_ls_R_factor_gt 0.0329
_refine_ls_shift/su_max 0.000
_refine_ls_shift/su_mean 0.000
_refine_ls_structure_factor_coef Fsqd
_refine_ls_weighting_details 'calc w=1/[\s^2^(Fo^2^)+(0.0592P)^2^+0.1943P] where P=(Fo^2^+2Fc^2^)/3'
_refine_ls_weighting_scheme calc
_refine_ls_wR_factor_gt 0.0923
_refine_ls_wR_factor_ref 0.0991
_reflns_number_gt 4520
_reflns_number_total 5832
_reflns_threshold_expression >2sigma(I)
_cod_data_source_file ja065299lsi20060724_014713.cif
_cod_data_source_block c:\papers\cu-nit~1\timxray\05146\sada
_cod_original_cell_volume 5362.4(10)
_cod_database_code 4111144

loop_
_symmetry_equiv_pos_as_xyz
'x, y, z'
'-x+1/2, -y, z+1/2'
'x+1/2, -y+1/2, -z'
'-x, y+1/2, -z+1/2'
'-x, -y, -z'
'x-1/2, y, -z-1/2'
'-x-1/2, y-1/2, z'
'x, -y-1/2, z-1/2'

loop_
_atom_site_label
_atom_site_type_symbol
_atom_site_fract_x
_atom_site_fract_y
_atom_site_fract_z
_atom_site_U_iso_or_equiv
_atom_site_adp_type
_atom_site_occupancy
_atom_site_symmetry_multiplicity
_atom_site_calc_flag
_atom_site_refinement_flags
Cu1 Cu 0.094616(15) 0.240293(15) 0.090256(8) 0.03232(9) Uani 1 1 d .
N2 N 0.10200(9) 0.17021(10) 0.15676(5) 0.0309(3) Uani 1 1 d .
N1 N 0.17881(9) 0.16378(10) 0.05224(5) 0.0302(3) Uani 1 1 d .
C9 C 0.22635(12) 0.23959(12) -0.10523(7) 0.0336(4) Uani 1 1 d .
N3 N -0.01262(10) 0.42108(11) 0.08920(5) 0.0336(3) Uani 1 1 d .
C10 C 0.15749(12) 0.17886(13) -0.09171(6) 0.0334(4) Uani 1 1 d .
H10 H 0.1202 0.1545 -0.1184 0.040 Uiso 1 1 calc R
C17 C 0.06638(12) 0.28075(13) 0.22847(7) 0.0323(4) Uani 1 1 d .
C12 C 0.04567(11) 0.19882(12) 0.19863(6) 0.0292(4) Uani 1 1 d .
C24 C 0.02695(12) 0.34975(13) 0.08556(7) 0.0343(4) Uani 1 1 d .
C11 C 0.14135(11) 0.15257(12) -0.04054(6) 0.0297(4) Uani 1 1 d .
C1 C 0.22216(11) 0.08978(12) 0.07355(7) 0.0311(4) Uani 1 1 d .
C14 C -0.08455(11) 0.17524(13) 0.24996(7) 0.0331(4) Uani 1 1 d .
H14 H -0.1365 0.1392 0.2570 0.040 Uiso 1 1 calc R
C16 C 0.01093(12) 0.30594(13) 0.26974(7) 0.0363(4) Uani 1 1 d .
H16 H 0.0250 0.3614 0.2903 0.044 Uiso 1 1 calc R
C6 C 0.19643(10) 0.18808(11) -0.00110(6) 0.0280(3) Uani 1 1 d .
C13 C -0.03207(11) 0.14782(12) 0.20805(6) 0.0309(4) Uani 1 1 d .
C8 C 0.27925(11) 0.27481(12) -0.06565(7) 0.0343(4) Uani 1 1 d .
H8 H 0.3266 0.3169 -0.0743 0.041 Uiso 1 1 calc R
C5 C 0.16577(12) 0.05220(13) 0.21849(7) 0.0365(4) Uani 1 1 d .
H5A H 0.1771 0.1030 0.2445 0.055 Uiso 1 1 calc R
H5B H 0.2142 0.0052 0.2187 0.055 Uiso 1 1 calc R
H5C H 0.1108 0.0188 0.2270 0.055 Uiso 1 1 calc R
C15 C -0.06372(12) 0.25320(14) 0.28184(7) 0.0344(4) Uani 1 1 d .
C3 C 0.15838(11) 0.09822(12) 0.16467(6) 0.0310(4) Uani 1 1 d .
C7 C 0.26540(11) 0.25060(12) -0.01372(7) 0.0313(4) Uani 1 1 d .
C25 C -0.06032(12) 0.51062(12) 0.10097(7) 0.0326(4) Uani 1 1 d .
C22 C 0.24418(16) 0.26380(15) -0.16187(7) 0.0493(5) Uani 1 1 d .
H22A H 0.2718 0.3281 -0.1642 0.074 Uiso 1 1 calc R
H22B H 0.1887 0.2643 -0.1813 0.074 Uiso 1 1 calc R
H22C H 0.2835 0.2147 -0.1768 0.074 Uiso 1 1 calc R
C2 C 0.21349(11) 0.06066(12) 0.12566(7) 0.0334(4) Uani 1 1 d .
H2 H 0.2500 0.0081 0.1361 0.040 Uiso 1 1 calc R
C4 C 0.28498(12) 0.03182(13) 0.04011(7) 0.0374(4) Uani 1 1 d .
H4A H 0.2527 0.0012 0.0114 0.056 Uiso 1 1 calc R
H4B H 0.3130 -0.0186 0.0614 0.056 Uiso 1 1 calc R
H4C H 0.3300 0.0753 0.0259 0.056 Uiso 1 1 calc R
C26 C -0.15548(13) 0.48244(14) 0.11107(9) 0.0464(5) Uani 1 1 d .
H26A H -0.1780 0.4452 0.0813 0.070 Uiso 1 1 calc R
H26B H -0.1908 0.5414 0.1157 0.070 Uiso 1 1 calc R
H26C H -0.1589 0.4426 0.1427 0.070 Uiso 1 1 calc R
C18 C 0.32476(13) 0.29016(15) 0.02848(8) 0.0461(5) Uani 1 1 d .
H18A H 0.3603 0.2371 0.0429 0.069 Uiso 1 1 calc R
H18B H 0.2890 0.3191 0.0563 0.069 Uiso 1 1 calc R
H18C H 0.3635 0.3399 0.0136 0.069 Uiso 1 1 calc R
C23 C -0.11816(14) 0.27914(18) 0.32914(8) 0.0481(5) Uani 1 1 d .
H23A H -0.1639 0.2299 0.3342 0.072 Uiso 1 1 calc R
H23B H -0.1455 0.3430 0.3239 0.072 Uiso 1 1 calc R
H23C H -0.0804 0.2814 0.3601 0.072 Uiso 1 1 calc R
C19 C 0.06619(13) 0.08602(15) -0.02699(9) 0.0465(5) Uani 1 1 d .
H19A H 0.0312 0.0733 -0.0583 0.070 Uiso 1 1 calc R
H19B H 0.0292 0.1170 -0.0005 0.070 Uiso 1 1 calc R
H19C H 0.0893 0.0245 -0.0133 0.070 Uiso 1 1 calc R
C20 C -0.05819(13) 0.06515(14) 0.17260(8) 0.0428(4) Uani 1 1 d .
H20A H -0.1124 0.0353 0.1856 0.064 Uiso 1 1 calc R
H20B H -0.0113 0.0163 0.1720 0.064 Uiso 1 1 calc R
H20C H -0.0679 0.0901 0.1372 0.064 Uiso 1 1 calc R
C28 C -0.05283(13) 0.57787(13) 0.05431(8) 0.0423(4) Uani 1 1 d .
H28A H 0.0092 0.5922 0.0476 0.064 Uiso 1 1 calc R
H28B H -0.0843 0.6386 0.0615 0.064 Uiso 1 1 calc R
H28C H -0.0786 0.5463 0.0236 0.064 Uiso 1 1 calc R
C21 C 0.14697(13) 0.34046(15) 0.21657(8) 0.0471(5) Uani 1 1 d .
H21A H 0.1497 0.3962 0.2404 0.071 Uiso 1 1 calc R
H21B H 0.1441 0.3639 0.1805 0.071 Uiso 1 1 calc R
H21C H 0.1995 0.3002 0.2211 0.071 Uiso 1 1 calc R
C27 C -0.01779(15) 0.55389(17) 0.14942(9) 0.0555(6) Uani 1 1 d .
H27A H -0.0217 0.5072 0.1783 0.083 Uiso 1 1 calc R
H27B H -0.0483 0.6141 0.1590 0.083 Uiso 1 1 calc R
H27C H 0.0440 0.5683 0.1422 0.083 Uiso 1 1 calc R

loop_
_atom_site_aniso_label
_atom_site_aniso_U_11
_atom_site_aniso_U_22
_atom_site_aniso_U_33
_atom_site_aniso_U_23
_atom_site_aniso_U_13
_atom_site_aniso_U_12
Cu1 0.04112(15) 0.02838(13) 0.02747(13) 0.00563(8) 0.00676(9) 0.01026(9)
N2 0.0404(8) 0.0281(7) 0.0243(7) 0.0042(6) 0.0060(6) 0.0070(6)
N1 0.0354(8) 0.0287(7) 0.0264(7) 0.0038(6) 0.0060(6) 0.0049(6)
C9 0.0379(10) 0.0343(9) 0.0285(9) 0.0064(7) 0.0071(7) 0.0082(7)
N3 0.0393(8) 0.0291(8) 0.0323(8) -0.0001(6) -0.0016(6) 0.0066(6)
C10 0.0343(9) 0.0355(9) 0.0303(9) -0.0022(7) -0.0010(7) 0.0045(7)
C17 0.0358(9) 0.0322(9) 0.0288(9) 0.0007(7) 0.0034(7) -0.0005(7)
C12 0.0361(9) 0.0294(8) 0.0222(8) 0.0050(7) 0.0027(7) 0.0058(7)
C24 0.0426(10) 0.0341(9) 0.0262(9) 0.0055(7) 0.0043(7) 0.0041(8)
C11 0.0271(8) 0.0291(8) 0.0330(9) 0.0002(7) 0.0031(7) 0.0017(7)
C1 0.0327(9) 0.0284(8) 0.0322(9) 0.0017(7) 0.0054(7) 0.0040(7)
C14 0.0293(9) 0.0395(9) 0.0305(9) 0.0106(7) -0.0006(7) 0.0026(7)
C16 0.0428(10) 0.0353(9) 0.0309(9) -0.0045(7) 0.0006(8) 0.0041(8)
C6 0.0305(9) 0.0269(8) 0.0265(8) 0.0033(6) 0.0059(6) 0.0060(6)
C13 0.0369(9) 0.0291(8) 0.0267(9) 0.0067(7) -0.0037(7) 0.0037(7)
C8 0.0320(9) 0.0324(9) 0.0386(10) 0.0074(7) 0.0085(7) -0.0028(7)
C5 0.0442(10) 0.0374(9) 0.0278(9) 0.0058(7) 0.0003(7) 0.0086(8)
C15 0.0341(9) 0.0441(10) 0.0250(9) 0.0056(7) 0.0030(7) 0.0105(7)
C3 0.0377(9) 0.0294(8) 0.0258(8) 0.0035(7) 0.0010(7) 0.0021(7)
C7 0.0311(9) 0.0293(8) 0.0335(9) 0.0014(7) -0.0013(7) 0.0009(7)
C25 0.0352(9) 0.0267(8) 0.0360(10) -0.0081(7) -0.0012(7) 0.0045(7)
C22 0.0610(14) 0.0567(13) 0.0303(11) 0.0067(9) 0.0097(9) 0.0095(10)
C2 0.0379(9) 0.0291(8) 0.0332(9) 0.0055(7) 0.0023(7) 0.0091(7)
C4 0.0400(10) 0.0364(9) 0.0357(10) 0.0033(8) 0.0082(8) 0.0106(8)
C26 0.0417(11) 0.0366(10) 0.0608(13) -0.0020(9) 0.0052(10) 0.0014(8)
C18 0.0494(12) 0.0442(11) 0.0447(12) 0.0039(9) -0.0108(9) -0.0082(9)
C23 0.0459(11) 0.0623(13) 0.0362(11) 0.0006(10) 0.0119(9) 0.0126(10)
C19 0.0371(10) 0.0480(12) 0.0545(13) 0.0053(10) 0.0036(9) -0.0106(9)
C20 0.0502(11) 0.0350(10) 0.0432(11) 0.0002(8) -0.0070(9) -0.0016(8)
C28 0.0426(11) 0.0288(9) 0.0557(12) 0.0033(9) 0.0012(9) 0.0046(8)
C21 0.0496(12) 0.0460(11) 0.0457(12) -0.0050(9) 0.0090(9) -0.0112(9)
C27 0.0569(13) 0.0588(14) 0.0507(13) -0.0249(11) -0.0101(10) 0.0047(11)

loop_
_atom_type_symbol
_atom_type_description
_atom_type_scat_dispersion_real
_atom_type_scat_dispersion_imag
_atom_type_scat_source
C C 0.0033 0.0016 'International Tables Vol C Tables 4.2.6.8 and 6.1.1.4'
H H 0.0000 0.0000 'International Tables Vol C Tables 4.2.6.8 and 6.1.1.4'
N N 0.0061 0.0033 'International Tables Vol C Tables 4.2.6.8 and 6.1.1.4'
Cu Cu 0.3201 1.2651 'International Tables Vol C Tables 4.2.6.8 and 6.1.1.4'

loop_
_geom_angle_atom_site_label_1
_geom_angle_atom_site_label_2
_geom_angle_atom_site_label_3
_geom_angle
C24 Cu1 N1 142.44(7)
C24 Cu1 N2 119.60(7)
N1 Cu1 N2 97.67(6)
C3 N2 C12 118.66(14)
C3 N2 Cu1 122.45(11)
C12 N2 Cu1 118.88(10)
C1 N1 C6 118.49(13)
C1 N1 Cu1 122.77(11)
C6 N1 Cu1 118.74(10)
C8 C9 C10 117.98(16)
C8 C9 C22 121.44(17)
C10 C9 C22 120.55(18)
C24 N3 C25 172.66(17)
C11 C10 C9 121.98(17)
C16 C17 C12 118.52(16)
C16 C17 C21 120.71(16)
C12 C17 C21 120.78(16)
C17 C12 C13 120.07(15)
C17 C12 N2 119.80(15)
C13 C12 N2 120.05(15)
N3 C24 Cu1 171.12(16)
C10 C11 C6 119.13(15)
C10 C11 C19 120.84(16)
C6 C11 C19 120.03(15)
N1 C1 C2 124.28(15)
N1 C1 C4 118.99(15)
C2 C1 C4 116.73(15)
C15 C14 C13 122.24(16)
C15 C16 C17 122.47(17)
C7 C6 C11 119.88(15)
C7 C6 N1 120.40(15)
C11 C6 N1 119.66(14)
C14 C13 C12 119.00(16)
C14 C13 C20 121.16(16)
C12 C13 C20 119.83(16)
C9 C8 C7 122.05(16)
C14 C15 C16 117.49(16)
C14 C15 C23 122.00(18)
C16 C15 C23 120.48(18)
N2 C3 C2 123.58(15)
N2 C3 C5 119.78(15)
C2 C3 C5 116.64(15)
C8 C7 C6 118.98(16)
C8 C7 C18 120.60(16)
C6 C7 C18 120.42(16)
N3 C25 C28 108.27(14)
N3 C25 C27 106.61(15)
C28 C25 C27 111.93(17)
N3 C25 C26 107.13(14)
C28 C25 C26 111.15(16)
C27 C25 C26 111.47(16)
C1 C2 C3 129.08(15)

loop_
_geom_bond_atom_site_label_1
_geom_bond_atom_site_label_2
_geom_bond_distance
Cu1 C24 1.8273(18)
Cu1 N1 1.9232(13)
Cu1 N2 1.9604(14)
N2 C3 1.326(2)
N2 C12 1.429(2)
N1 C1 1.330(2)
N1 C6 1.432(2)
C9 C8 1.383(3)
C9 C10 1.384(3)
C9 C22 1.513(2)
N3 C24 1.154(2)
N3 C25 1.460(2)
C10 C11 1.382(2)
C17 C16 1.397(2)
C17 C12 1.397(2)
C17 C21 1.508(2)
C12 C13 1.397(2)
C11 C6 1.401(2)
C11 C19 1.506(2)
C1 C2 1.400(2)
C1 C4 1.511(2)
C14 C15 1.384(3)
C14 C13 1.391(2)
C16 C15 1.384(3)
C6 C7 1.395(2)
C13 C20 1.508(2)
C8 C7 1.388(2)
C5 C3 1.521(2)
C15 C23 1.511(3)
C3 C2 1.404(2)
C7 C18 1.511(3)
C25 C28 1.515(3)
C25 C27 1.521(3)
C25 C26 1.523(3)
